data_4335581
loop_
_publ_author_name
'Rosario M. P. Colodrero'
'Giasemi K. Angeli'
'Montse Bazaga-Garcia'
'Pascual Olivera-Pastor'
'Didier Villemin'
'Enrique R. Losilla'
'Estefania Q. Martos'
'Gary B. Hix'
'Miguel A. G. Aranda'
'Konstantinos D. Demadis'
'Aurelio Cabeza'

_publ_contact_author_address
;Dpto Qu\'imica Inorg\'anica, Cristalograf\'ia y Mineralog\'ia
Facultad de Ciencias, Campus de Teatinos s/n
29071 M\'alaga
Spain
;
_publ_contact_author_email aurelio@uma.es
_publ_contact_author_name 'A. Cabeza'
_publ_contact_author_phone +34952131874
_publ_section_title
;
 Structural Variability in Multifunctional Metal
 Xylenediaminetetraphosphonate Hybrids
;
_journal_name_full 'Inorganic Chemistry'
_journal_page_first 8770
_journal_page_last 8783
_journal_paper_doi 10.1021/ic400951s
_journal_volume 52
_journal_year 2013
_chemical_formula_sum 'C12 Co N2 O13 P4'
_chemical_formula_weight 562.96
_space_group_IT_number 33
_symmetry_cell_setting orthorhombic
_symmetry_Int_Tables_number 33
_symmetry_space_group_name_Hall 'P -2bc 2a'
_symmetry_space_group_name_H-M 'P 21 n b'
_audit_author_name Co-(m-H6L)
_audit_creation_date 2013-03-30T10:08
_audit_creation_method 'from EXP file using GSAS2CIF'
_audit_update_record ' 2013-03-30T10:08  Initial CIF as created by GSAS2CIF'
_cell_angle_alpha 90.0
_cell_angle_beta 90.0
_cell_angle_gamma 90.0
_cell_formula_units_Z 4
_cell_length_a 22.3007(4)
_cell_length_b 10.0163(4)
_cell_length_c 8.60981(29)
_cell_measurement_temperature 293
_cell_volume 1923.18(11)
_computing_structure_refinement GSAS
_diffrn_ambient_temperature 293
_diffrn_radiation_probe x-ray
_diffrn_radiation_type 'Cu K\a~1~'
_diffrn_radiation_wavelength 1.5406
_diffrn_source 'sealed x-ray tube'
_exptl_absorpt_correction_T_max 1.00000
_exptl_absorpt_correction_T_min 1.00000
_exptl_absorpt_process_details
;   GSAS Absorption/surface roughness correction: function number 0
 No correction is applied.
;
_pd_calc_method 'Rietveld Refinement'
_pd_meas_2theta_range_inc 0.017
_pd_meas_2theta_range_max 79.9774
_pd_meas_2theta_range_min 6.0104
_pd_phase_name Co-(m-H6L)
_pd_proc_2theta_range_inc 0.017
_pd_proc_2theta_range_max 79.92244
_pd_proc_2theta_range_min 5.95544
_pd_proc_info_datetime 2013-03-30T10:08:11
_pd_proc_ls_background_function
;   GSAS Background function number 7 with 20 terms.
 Linear interpolation
      1:    10726.1     2:    11568.7     3:    12502.7     4:    13694.5    
      5:    13364.5     6:    13325.8     7:    13213.0     8:    13040.2    
      9:    12997.5    10:    12811.7    11:    12862.3    12:    12791.3    
     13:    12797.2    14:    12789.7    15:    12761.7    16:    12735.3    
     17:    12679.7    18:    12619.4    19:    12678.4    20:    12554.2    
;
_pd_proc_ls_peak_cutoff 0.00200
_pd_proc_ls_pref_orient_corr
;   March-Dollase
 AXIS  1 Ratio=   0.86918  h= 1.000  k= 0.000  l= 0.000
 Prefered orientation correction range: Min=   0.81033, Max=   1.52293
;
_pd_proc_ls_profile_function
;
 CW Profile function number 4 with  18 terms
 Pseudovoigt profile coefficients as parameterized in
 P. Thompson, D.E. Cox & J.B. Hastings (1987). J. Appl. Cryst.,20,79-83.
 Asymmetry correction of L.W. Finger, D.E. Cox & A. P. Jephcoat (1994).
 J. Appl. Cryst.,27,892-900.
 Microstrain broadening by P.W. Stephens,  (1999). J. Appl. Cryst.,32,281-289.
 Peak tails are ignored  where the intensity is below 0.0020 times the peak
   Aniso. broadening axis   0.0   0.0   1.0
;
_pd_proc_ls_prof_R_factor 0.0116
_pd_proc_ls_prof_wR_expected 0.0086
_pd_proc_ls_prof_wR_factor 0.0172
_refine_ls_goodness_of_fit_all 2.19
_refine_ls_matrix_type full
_refine_ls_number_parameters 128
_refine_ls_number_restraints 79
_refine_ls_R_Fsqd_factor 0.09821
_refine_ls_shift/su_max 0.09
_refine_ls_shift/su_mean 0.01
_reflns_d_resolution_high 1.200
_reflns_d_resolution_low 11.150
_reflns_limit_h_max 18
_reflns_limit_h_min 0
_reflns_limit_k_max 8
_reflns_limit_k_min 0
_reflns_limit_l_max 7
_reflns_limit_l_min 0
_reflns_number_total 601
_cod_data_source_file ic400951s_si_002_6.cif
_cod_data_source_block Co-(m-H6L)
_cod_original_cell_volume 1923.17(9)
_cod_database_code 4335581

loop_
_symmetry_equiv_pos_site_id
_symmetry_equiv_pos_as_xyz
1 +x,+y,+z
2 +x+1/2,-y,-z
3 +x+1/2,-y+1/2,+z+1/2
4 +x,+y+1/2,-z+1/2

loop_
_atom_site_type_symbol
_atom_site_label
_atom_site_fract_x
_atom_site_fract_y
_atom_site_fract_z
_atom_site_occupancy
_atom_site_thermal_displace_type
_atom_site_U_iso_or_equiv
_atom_site_symmetry_multiplicity
Co Co 0.4993(11) 0.5026(31) 0.0042(21) 1.0 Uiso 0.015 4
P P1 0.4738(6) 0.2960(27) 0.3094(22) 1.0 Uiso 0.015 4
P P2 0.6442(7) 0.3846(16) 0.1094(21) 1.0 Uiso 0.015 4
O O1 0.4756(20) 0.3387(34) 0.1385(23) 1.0 Uiso 0.015 4
O O2 0.4797(16) 0.1436(27) 0.317(5) 1.0 Uiso 0.015 4
O O3 0.4156(6) 0.344(5) 0.389(5) 1.0 Uiso 0.015 4
C C1 0.5362(7) 0.374(4) 0.410(5) 1.0 Uiso 0.015 4
O O4 0.6966(11) 0.4602(33) 0.189(4) 1.0 Uiso 0.015 4
O O5 0.6659(11) 0.3053(24) -0.0336(24) 1.0 Uiso 0.015 4
O O6 0.5958(13) 0.4851(25) 0.0604(30) 1.0 Uiso 0.015 4
C C2 0.6146(13) 0.2688(21) 0.2501(30) 1.0 Uiso 0.015 4
N N1 0.5961(6) 0.3081(33) 0.4087(25) 1.0 Uiso 0.015 4
C C3 0.6417(10) 0.377(5) 0.505(4) 1.0 Uiso 0.015 4
C C4 0.6942(20) 0.289(7) 0.542(9) 1.0 Uiso 0.015 4
C C5 0.748(4) 0.3594(16) 0.5348(32) 1.0 Uiso 0.015 4
C C6 0.6946(29) 0.177(8) 0.639(9) 1.0 Uiso 0.015 4
C C7 0.748(5) 0.1086(23) 0.674(4) 1.0 Uiso 0.015 4
C C8 -0.6981(29) -0.168(8) -0.624(9) 1.0 Uiso 0.015 4
C C9 -0.6977(19) -0.291(8) -0.547(9) 1.0 Uiso 0.015 4
C C10 -0.6402(10) -0.370(5) -0.541(4) 1.0 Uiso 0.015 4
N N2 -0.5970(5) -0.3095(31) -0.4312(27) 1.0 Uiso 0.015 4
P P3 -0.4761(6) -0.3008(27) -0.3224(22) 1.0 Uiso 0.015 4
P P4 -0.6421(7) -0.4173(16) -0.1444(21) 1.0 Uiso 0.015 4
O O7 -0.4780(20) -0.3398(30) -0.1505(22) 1.0 Uiso 0.015 4
O O8 -0.4818(15) -0.1485(27) -0.334(5) 1.0 Uiso 0.015 4
O O9 -0.4181(7) -0.351(5) -0.400(5) 1.0 Uiso 0.015 4
C C11 -0.5383(7) -0.380(4) -0.423(4) 1.0 Uiso 0.015 4
O O10 -0.6954(11) -0.4912(29) -0.2212(34) 1.0 Uiso 0.015 4
O O11 -0.6591(13) -0.3582(27) 0.0149(23) 1.0 Uiso 0.015 4
O O12 -0.5884(11) -0.5125(22) -0.1270(30) 1.0 Uiso 0.015 4
C C12 -0.6214(12) -0.2825(18) -0.2735(31) 1.0 Uiso 0.015 4
O Ow1 0.7621(11) 0.1652(23) 0.0331(31) 1.0 Uiso 0.015 4

loop_
_atom_type_symbol
_atom_type_number_in_cell
_atom_type_scat_dispersion_real
_atom_type_scat_dispersion_imag
_atom_type_scat_Cromer_Mann_a1
_atom_type_scat_Cromer_Mann_a2
_atom_type_scat_Cromer_Mann_a3
_atom_type_scat_Cromer_Mann_a4
_atom_type_scat_Cromer_Mann_b1
_atom_type_scat_Cromer_Mann_b2
_atom_type_scat_Cromer_Mann_b3
_atom_type_scat_Cromer_Mann_b4
_atom_type_scat_Cromer_Mann_c
_atom_type_scat_source
Co 4.0 0.000 0.000 12.2841 4.27910 7.34090 0.27840 4.00340 13.5359 2.34880 71.1692 1.01180 International_Tables_Vol_C
P 16.0 0.000 0.000 6.43450 1.90670 4.17910 27.1570 1.78000 0.52600 1.49080 68.1645 1.11490 International_Tables_Vol_C
O 52.0 0.000 0.000 3.04850 13.2771 2.28680 5.70110 1.54630 0.32390 0.86700 32.9089 0.25080 International_Tables_Vol_C
C 48.0 0.000 0.000 2.31000 20.8439 1.02000 10.2075 1.58860 0.56870 0.86500 51.6512 0.21560 International_Tables_Vol_C
N 8.0 0.000 0.000 12.2126 0.00570 3.13220 9.89330 2.01250 28.9975 1.16630 0.58260 -11.529 International_Tables_Vol_C

loop_
_geom_angle_atom_site_label_1
_geom_angle_atom_site_label_2
_geom_angle_atom_site_label_3
_geom_angle
_geom_angle_site_symmetry_1
_geom_angle_site_symmetry_3
_geom_angle_publ_flag
O1 Co O2 94.0(14) 1_555 4_555 n
O1 Co O7 175.0(18) 1_555 1_665 n
O2 Co O7 90.5(18) 4_555 1_665 n
O1 P1 O2 108.5(6) 1_555 1_555 n
O1 P1 O3 111.1(6) 1_555 1_555 n
O1 P1 C1 108.4(6) 1_555 1_555 n
O2 P1 O3 111.2(6) 1_555 1_555 n
O2 P1 C1 110.1(6) 1_555 1_555 n
O3 P1 C1 107.5(6) 1_555 1_555 n
O4 P2 O5 111.6(6) 1_555 1_555 n
O4 P2 O6 109.3(6) 1_555 1_555 n
O4 P2 C2 107.1(6) 1_555 1_555 n
O5 P2 O6 109.8(6) 1_555 1_555 n
O5 P2 C2 108.6(6) 1_555 1_555 n
O6 P2 C2 110.4(6) 1_555 1_555 n
Co O1 P1 139.6(19) 1_555 1_555 n
Co O2 P1 135.0(24) 4_545 1_555 n
P1 C1 N1 119.4(7) 1_555 1_555 n
P2 C2 N1 123.4(7) 1_555 1_555 n
C1 N1 C2 111.9(7) 1_555 1_555 n
C1 N1 C3 113.8(7) 1_555 1_555 n
C2 N1 C3 116.6(8) 1_555 1_555 n
N1 C3 C4 112.2(7) 1_555 1_555 n
C3 C4 C5 111(6) 1_555 1_555 n
C3 C4 C6 127(7) 1_555 1_555 n
C5 C4 C6 115.3(10) 1_555 1_555 n
C4 C5 C9 119.7(6) 1_555 2_655 n
C4 C6 C7 121.2(7) 1_555 1_555 n
C6 C7 C8 117.2(5) 1_555 2_655 n
C7 C8 C9 121.4(5) 2_355 1_555 n
C5 C9 C8 117.5(8) 2_355 1_555 n
C5 C9 C10 119(6) 2_355 1_555 n
C8 C9 C10 119(8) 1_555 1_555 n
C9 C10 N2 111.0(7) 1_555 1_555 n
C10 N2 C11 114.0(7) 1_555 1_555 n
C10 N2 C12 114.9(7) 1_555 1_555 n
C11 N2 C12 111.3(7) 1_555 1_555 n
O7 P3 O8 108.4(6) 1_555 1_555 n
O7 P3 O9 111.2(6) 1_555 1_555 n
O7 P3 C11 109.1(6) 1_555 1_555 n
O8 P3 O9 111.3(6) 1_555 1_555 n
O8 P3 C11 109.9(6) 1_555 1_555 n
O9 P3 C11 107.0(5) 1_555 1_555 n
O10 P4 O11 112.0(6) 1_555 1_555 n
O10 P4 O12 110.1(6) 1_555 1_555 n
O10 P4 C12 106.9(6) 1_555 1_555 n
O11 P4 O12 110.0(6) 1_555 1_555 n
O11 P4 C12 108.8(6) 1_555 1_555 n
O12 P4 C12 108.9(6) 1_555 1_555 n
Co O7 P3 143.3(18) 1_445 1_555 n
N2 C11 P3 119.1(7) 1_555 1_555 n
N2 C12 P4 121.2(7) 1_555 1_555 n

loop_
_geom_bond_atom_site_label_1
_geom_bond_atom_site_label_2
_geom_bond_distance
_geom_bond_site_symmetry_2
_geom_bond_publ_flag
Co O1 2.077(18) 1_555 n
Co O2 2.134(18) 4_555 n
Co O6 2.213(18) 1_555 n
Co O7 2.126(18) 1_665 n
Co O8 2.148(18) 4_654 n
Co O12 2.264(19) 1_665 n
P1 O1 1.532(5) 1_555 n
P1 O2 1.534(5) 1_555 n
P1 O3 1.543(5) 1_555 n
P1 C1 1.816(4) 1_555 n
P2 O4 1.550(5) 1_555 n
P2 O5 1.543(4) 1_555 n
P2 O6 1.535(5) 1_555 n
P2 C2 1.803(5) 1_555 n
O1 Co 2.077(18) 1_555 n
O1 P1 1.532(5) 1_555 n
O2 Co 2.134(18) 4_545 n
O2 P1 1.534(5) 1_555 n
O3 P1 1.543(5) 1_555 n
C1 P1 1.816(4) 1_555 n
C1 N1 1.492(5) 1_555 n
O4 P2 1.550(5) 1_555 n
O5 P2 1.543(4) 1_555 n
O6 Co 2.213(18) 1_555 n
O6 P2 1.535(5) 1_555 n
C2 P2 1.803(5) 1_555 n
C2 N1 1.480(5) 1_555 n
N1 C1 1.492(5) 1_555 n
N1 C2 1.480(5) 1_555 n
N1 C3 1.481(5) 1_555 n
C3 N1 1.481(5) 1_555 n
C3 C4 1.504(5) 1_555 n
C4 C3 1.504(5) 1_555 n
C4 C5 1.395(5) 1_555 n
C4 C6 1.403(5) 1_555 n
C5 C4 1.395(5) 1_555 n
C5 C9 1.394(5) 2_655 n
C6 C4 1.403(5) 1_555 n
C6 C7 1.405(5) 1_555 n
C7 C6 1.405(5) 1_555 n
C7 C8 1.404(5) 2_655 n
C8 C7 1.404(5) 2_355 n
C8 C9 1.402(5) 1_555 n
C9 C5 1.394(5) 2_355 n
C9 C8 1.402(5) 1_555 n
C9 C10 1.507(5) 1_555 n
C10 C9 1.507(5) 1_555 n
C10 N2 1.483(5) 1_555 n
N2 C10 1.483(5) 1_555 n
N2 C11 1.490(5) 1_555 n
N2 C12 1.487(5) 1_555 n
P3 O7 1.531(5) 1_555 n
P3 O8 1.534(5) 1_555 n
P3 O9 1.543(5) 1_555 n
P3 C11 1.816(4) 1_555 n
P4 O10 1.549(4) 1_555 n
P4 O11 1.541(4) 1_555 n
P4 O12 1.537(4) 1_555 n
P4 C12 1.809(5) 1_555 n
O7 Co 2.126(18) 1_445 n
O7 P3 1.531(5) 1_555 n
O8 Co 2.148(18) 4_444 n
O8 P3 1.534(5) 1_555 n
O9 P3 1.543(5) 1_555 n
C11 N2 1.490(5) 1_555 n
C11 P3 1.816(4) 1_555 n
O10 P4 1.549(4) 1_555 n
O11 P4 1.541(4) 1_555 n
O12 Co 2.264(19) 1_445 n
O12 P4 1.537(4) 1_555 n
C12 N2 1.487(5) 1_555 n
C12 P4 1.809(5) 1_555 n
